data_1545693
loop_
_publ_author_name
'Wang, Guo-Cai'
'Fan, Yao-Yue'
'Shyaula, Sajan L.'
'Yue, Jian-Min'

_publ_section_title
;
 Triconoids A--D, Four Limonoids Possess Two Rearranged Carbon Skeletons
 from Trichilia connaroides
;
_journal_name_full 'Organic Letters'
_journal_paper_doi 10.1021/acs.orglett.7b00873
_journal_year 2017
_chemical_absolute_configuration ad
_chemical_formula_sum 'C34 H37 N O11'
_chemical_formula_weight 635.64
_chemical_name_systematic
; 
 ? 
;
_space_group_crystal_system orthorhombic
_space_group_IT_number 19
_space_group_name_Hall 'P 2ac 2ab'
_space_group_name_H-M_alt 'P 21 21 21'
_symmetry_space_group_name_Hall 'P 2ac 2ab'
_symmetry_space_group_name_H-M 'P 21 21 21'
_atom_sites_solution_hydrogens geom
_audit_creation_method SHELXL-2014
_cell_angle_alpha 90
_cell_angle_beta 90
_cell_angle_gamma 90
_cell_formula_units_Z 4
_cell_length_a 8.2479(3)
_cell_length_b 13.1646(4)
_cell_length_c 28.6827(9)
_cell_measurement_reflns_used 7898
_cell_measurement_temperature 296(2)
_cell_measurement_theta_max 68.65
_cell_measurement_theta_min 3.36
_cell_volume 3114.38(18)
_computing_cell_refinement 'Bruker SAINT'
_computing_data_collection 'Bruker APEX2'
_computing_data_reduction 'Bruker SAINT'
_computing_molecular_graphics 'Bruker SHELXTL'
_computing_publication_material 'Bruker SHELXTL'
_computing_structure_refinement 'SHELXL-2014 (Sheldrick, 2014)'
_computing_structure_solution 'SHELXS-97 (Sheldrick, 2008)'
_diffrn_ambient_temperature 296(2)
_diffrn_measured_fraction_theta_full 0.983
_diffrn_measured_fraction_theta_max 0.969
_diffrn_measurement_device_type 'Bruker APEX-II CCD'
_diffrn_measurement_method '\f and \w scans'
_diffrn_radiation_type CuK\a
_diffrn_radiation_wavelength 1.54178
_diffrn_reflns_av_R_equivalents 0.0348
_diffrn_reflns_av_unetI/netI 0.0305
_diffrn_reflns_Laue_measured_fraction_full 0.983
_diffrn_reflns_Laue_measured_fraction_max 0.969
_diffrn_reflns_limit_h_max 9
_diffrn_reflns_limit_h_min -8
_diffrn_reflns_limit_k_max 15
_diffrn_reflns_limit_k_min -15
_diffrn_reflns_limit_l_max 28
_diffrn_reflns_limit_l_min -34
_diffrn_reflns_number 20753
_diffrn_reflns_point_group_measured_fraction_full 0.980
_diffrn_reflns_point_group_measured_fraction_max 0.961
_diffrn_reflns_theta_full 67.679
_diffrn_reflns_theta_max 69.618
_diffrn_reflns_theta_min 3.081
_exptl_absorpt_coefficient_mu 0.847
_exptl_absorpt_correction_T_max 0.7532
_exptl_absorpt_correction_T_min 0.5972
_exptl_absorpt_correction_type multi-scan
_exptl_absorpt_process_details sadabs
_exptl_crystal_colour colourless
_exptl_crystal_density_diffrn 1.356
_exptl_crystal_description prism
_exptl_crystal_F_000 1344
_exptl_crystal_size_max 0.230
_exptl_crystal_size_mid 0.120
_exptl_crystal_size_min 0.060
_refine_diff_density_max 0.477
_refine_diff_density_min -0.647
_refine_diff_density_rms 0.048
_refine_ls_abs_structure_details
; 
 Flack x determined using 2170 quotients [(I+)-(I-)]/[(I+)+(I-)] 
 (Parsons, Flack and Wagner, Acta Cryst. B69 (2013) 249-259). 
;
_refine_ls_abs_structure_Flack 0.09(6)
_refine_ls_extinction_method none
_refine_ls_goodness_of_fit_ref 1.092
_refine_ls_hydrogen_treatment constr
_refine_ls_matrix_type full
_refine_ls_number_parameters 417
_refine_ls_number_reflns 5624
_refine_ls_number_restraints 39
_refine_ls_restrained_S_all 1.219
_refine_ls_R_factor_all 0.0526
_refine_ls_R_factor_gt 0.0500
_refine_ls_shift/su_max 0.005
_refine_ls_shift/su_mean 0.001
_refine_ls_structure_factor_coef Fsqd
_refine_ls_weighting_details 'w=1/[\s^2^(Fo^2^)+(0.1057P)^2^+0.3348P] where P=(Fo^2^+2Fc^2^)/3'
_refine_ls_weighting_scheme calc
_refine_ls_wR_factor_gt 0.1471
_refine_ls_wR_factor_ref 0.1505
_reflns_Friedel_coverage 0.743
_reflns_Friedel_fraction_full 0.976
_reflns_Friedel_fraction_max 0.951
_reflns_number_gt 5269
_reflns_number_total 5624
_reflns_threshold_expression 'I > 2\s(I)'
_cod_data_source_file ol7b00873_si_002.cif
_cod_data_source_block cu_dm14395_0m
_cod_database_code 1545693
_shelx_space_group_comment
; 
The symmetry employed for this shelxl refinement is uniquely defined 
by the following loop, which should always be used as a source of 
symmetry information in preference to the above space-group names. 
They are only intended as comments. 
;
_shelx_estimated_absorpt_t_min 0.829
_shelx_estimated_absorpt_t_max 0.951
_shelxl_version_number 2014-3

loop_
_space_group_symop_operation_xyz
'x, y, z'
'x+1/2, -y+1/2, -z'
'-x, y+1/2, -z+1/2'
'-x+1/2, -y, z+1/2'

loop_
_atom_site_label
_atom_site_type_symbol
_atom_site_fract_x
_atom_site_fract_y
_atom_site_fract_z
_atom_site_U_iso_or_equiv
_atom_site_adp_type
_atom_site_occupancy
_atom_site_site_symmetry_order
_atom_site_calc_flag
_atom_site_refinement_flags_posn
_atom_site_refinement_flags_adp
N1 N 0.9728(5) 0.5410(4) 0.27093(17) 0.0836(13) Uani 1 1 d . .
O1 O 0.4739(4) 0.14162(19) 0.04474(9) 0.0581(7) Uani 1 1 d . .
O2 O -0.0071(3) 0.3387(2) 0.13096(9) 0.0602(7) Uani 1 1 d . .
O3 O 0.1438(3) 0.3117(2) 0.19412(8) 0.0521(6) Uani 1 1 d . .
O4 O 0.3342(4) 0.4796(2) 0.19805(9) 0.0596(7) Uani 1 1 d . .
O5 O 0.4496(4) 0.4084(3) 0.26027(10) 0.0742(9) Uani 1 1 d . .
O6 O 0.6360(2) 0.35737(15) 0.16772(7) 0.0373(5) Uani 1 1 d . .
O7 O 0.7487(4) 0.2724(2) 0.22754(9) 0.0600(7) Uani 1 1 d . .
O8 O 0.6166(3) 0.6451(2) 0.08728(10) 0.0599(7) Uani 1 1 d . .
O9 O 0.8758(4) 0.6146(3) 0.08082(13) 0.0787(9) Uani 1 1 d . .
O10 O 0.2766(9) 0.8729(4) 0.1091(2) 0.1393(16) Uani 1 1 d D U
C1 C 0.4566(4) 0.2152(2) 0.06983(10) 0.0403(7) Uani 1 1 d . .
C2 C 0.5973(4) 0.2630(2) 0.09615(10) 0.0374(6) Uani 1 1 d . .
H2A H 0.6953 0.2232 0.0898 0.045 Uiso 1 1 calc R U
C3 C 0.5679(4) 0.2639(2) 0.15009(10) 0.0350(6) Uani 1 1 d . .
H3A H 0.6250 0.2063 0.1642 0.042 Uiso 1 1 calc R U
C4 C 0.3858(4) 0.2545(2) 0.16034(10) 0.0374(6) Uani 1 1 d . .
C5 C 0.2881(3) 0.3148(2) 0.12441(10) 0.0360(6) Uani 1 1 d . .
H5A H 0.3337 0.3836 0.1245 0.043 Uiso 1 1 calc R U
C6 C 0.1242(4) 0.3232(3) 0.14714(12) 0.0449(7) Uani 1 1 d . .
C7 C 0.3757(4) 0.4014(3) 0.22452(11) 0.0521(8) Uani 1 1 d . .
C8 C 0.5053(4) 0.4107(2) 0.04665(10) 0.0368(6) Uani 1 1 d . .
C9 C 0.3349(4) 0.3696(2) 0.04045(10) 0.0372(6) Uani 1 1 d . .
H9A H 0.3272 0.3447 0.0083 0.045 Uiso 1 1 calc R U
C10 C 0.3009(4) 0.2764(2) 0.07319(10) 0.0381(6) Uani 1 1 d . .
C11 C 0.2064(4) 0.4536(2) 0.04588(11) 0.0424(7) Uani 1 1 d . .
H11A H 0.1024 0.4277 0.0354 0.051 Uiso 1 1 calc R U
H11B H 0.1963 0.4709 0.0786 0.051 Uiso 1 1 calc R U
C12 C 0.2471(4) 0.5492(3) 0.01844(12) 0.0440(7) Uani 1 1 d . .
H12A H 0.1698 0.6017 0.0267 0.053 Uiso 1 1 calc R U
H12B H 0.2335 0.5348 -0.0145 0.053 Uiso 1 1 calc R U
C13 C 0.4198(4) 0.5909(2) 0.02625(11) 0.0413(7) Uani 1 1 d . .
C14 C 0.5406(4) 0.5035(2) 0.01643(11) 0.0414(7) Uani 1 1 d . .
H14A H 0.5256 0.4830 -0.0161 0.050 Uiso 1 1 calc R U
C15 C 0.7121(5) 0.5434(3) 0.02104(13) 0.0522(8) Uani 1 1 d . .
H15A H 0.7867 0.4865 0.0196 0.063 Uiso 1 1 calc R U
H15B H 0.7351 0.5872 -0.0053 0.063 Uiso 1 1 calc R U
C16 C 0.7425(4) 0.6009(3) 0.06465(14) 0.0543(9) Uani 1 1 d . .
C17 C 0.4468(4) 0.6231(2) 0.07681(12) 0.0437(7) Uani 1 1 d . .
H17A H 0.4130 0.5665 0.0968 0.052 Uiso 1 1 calc R U
C18 C 0.4435(5) 0.6796(3) -0.00796(14) 0.0585(9) Uani 1 1 d . .
H18A H 0.4255 0.6562 -0.0392 0.088 Uiso 1 1 calc R U
H18B H 0.3679 0.7327 -0.0008 0.088 Uiso 1 1 calc R U
H18C H 0.5521 0.7052 -0.0052 0.088 Uiso 1 1 calc R U
C19 C 0.1555(5) 0.2149(3) 0.05585(13) 0.0515(8) Uani 1 1 d . .
H19A H 0.0589 0.2552 0.0583 0.077 Uiso 1 1 calc R U
H19B H 0.1724 0.1961 0.0239 0.077 Uiso 1 1 calc R U
H19C H 0.1441 0.1547 0.0745 0.077 Uiso 1 1 calc R U
C20 C 0.3555(5) 0.7162(3) 0.09239(15) 0.0609(9) Uani 1 1 d . U
C21 C 0.4048(10) 0.8161(4) 0.0919(3) 0.1081(17) Uani 1 1 d D U
H21A H 0.5048 0.8407 0.0820 0.130 Uiso 1 1 calc R U
C22 C 0.2038(7) 0.7191(5) 0.10943(19) 0.0846(13) Uani 1 1 d . U
H22A H 0.1394 0.6614 0.1118 0.101 Uiso 1 1 calc R U
C23 C 0.1532(7) 0.8085(4) 0.1223(2) 0.0927(14) Uani 1 1 d D U
H23A H 0.0563 0.8251 0.1370 0.111 Uiso 1 1 calc R U
C28 C 0.3438(5) 0.1405(3) 0.16036(13) 0.0512(8) Uani 1 1 d . .
H28A H 0.4081 0.1062 0.1834 0.077 Uiso 1 1 calc R U
H28B H 0.2309 0.1318 0.1675 0.077 Uiso 1 1 calc R U
H28C H 0.3662 0.1122 0.1302 0.077 Uiso 1 1 calc R U
C29 C 0.3136(4) 0.3002(3) 0.20567(11) 0.0478(8) Uani 1 1 d . .
H29A H 0.3229 0.2494 0.2305 0.057 Uiso 1 1 calc R U
C30 C 0.6168(4) 0.3671(2) 0.07367(10) 0.0363(6) Uani 1 1 d . .
H30A H 0.7125 0.4024 0.0791 0.044 Uiso 1 1 calc R U
C31 C 0.3795(7) 0.5793(4) 0.2149(2) 0.0782(13) Uani 1 1 d . .
H31A H 0.3437 0.6300 0.1932 0.117 Uiso 1 1 calc R U
H31B H 0.3296 0.5911 0.2447 0.117 Uiso 1 1 calc R U
H31C H 0.4952 0.5829 0.2181 0.117 Uiso 1 1 calc R U
C1S C 0.7776(12) -0.0160(6) 0.1308(3) 0.118(2) Uani 1 1 d . .
H1S1 H 0.8401 -0.0774 0.1286 0.177 Uiso 1 1 calc R U
H1S2 H 0.7211 -0.0048 0.1020 0.177 Uiso 1 1 calc R U
H1S3 H 0.7005 -0.0222 0.1557 0.177 Uiso 1 1 calc R U
C1' C 0.7322(4) 0.3493(3) 0.20577(11) 0.0404(6) Uani 1 1 d . .
C2' C 0.8116(4) 0.4467(3) 0.21698(12) 0.0459(7) Uani 1 1 d . .
C3' C 0.8956(5) 0.4554(4) 0.25830(15) 0.0651(11) Uani 1 1 d . .
H3'A H 0.8990 0.3997 0.2783 0.078 Uiso 1 1 calc R U
C5' C 0.9677(6) 0.6187(4) 0.2420(2) 0.0832(17) Uani 1 1 d . .
H5'A H 1.0215 0.6779 0.2506 0.100 Uiso 1 1 calc R U
C6' C 0.8876(7) 0.6173(4) 0.20000(19) 0.0770(13) Uani 1 1 d . .
H6'A H 0.8872 0.6741 0.1807 0.092 Uiso 1 1 calc R U
C7' C 0.8074(5) 0.5292(3) 0.18699(14) 0.0597(9) Uani 1 1 d . .
H7'A H 0.7521 0.5256 0.1588 0.072 Uiso 1 1 calc R U
O1S O 0.8773(11) 0.0630(6) 0.1393(2) 0.174(3) Uani 1 1 d . .
H1S H 0.9508 0.0447 0.1566 0.261 Uiso 1 1 calc R U

loop_
_atom_site_aniso_label
_atom_site_aniso_U_11
_atom_site_aniso_U_22
_atom_site_aniso_U_33
_atom_site_aniso_U_23
_atom_site_aniso_U_13
_atom_site_aniso_U_12
N1 0.055(2) 0.102(3) 0.093(3) -0.055(3) -0.014(2) 0.004(2)
O1 0.0697(17) 0.0456(12) 0.0589(14) -0.0188(11) 0.0034(12) 0.0062(12)
O2 0.0299(12) 0.0867(19) 0.0640(15) -0.0066(13) -0.0020(11) 0.0022(11)
O3 0.0379(13) 0.0736(16) 0.0447(12) -0.0021(11) 0.0098(9) -0.0010(11)
O4 0.0603(16) 0.0573(14) 0.0612(15) -0.0208(12) -0.0111(13) 0.0091(12)
O5 0.0678(19) 0.105(2) 0.0495(14) -0.0208(15) -0.0124(13) 0.0058(17)
O6 0.0312(10) 0.0370(10) 0.0438(10) 0.0010(8) -0.0064(8) -0.0005(8)
O7 0.0645(17) 0.0576(15) 0.0580(14) 0.0116(12) -0.0185(13) 0.0034(12)
O8 0.0449(14) 0.0657(15) 0.0690(15) -0.0075(13) -0.0098(12) -0.0063(12)
O9 0.0388(15) 0.097(2) 0.100(2) 0.0134(19) -0.0105(14) -0.0135(14)
O10 0.165(4) 0.107(3) 0.147(3) -0.029(3) -0.003(3) 0.028(2)
C1 0.0486(18) 0.0331(14) 0.0391(14) -0.0029(12) 0.0036(12) -0.0007(12)
C2 0.0330(15) 0.0361(14) 0.0430(15) -0.0015(12) 0.0045(12) 0.0056(11)
C3 0.0325(15) 0.0322(13) 0.0404(14) -0.0008(11) -0.0005(11) 0.0011(10)
C4 0.0339(15) 0.0408(15) 0.0374(14) 0.0005(11) 0.0022(11) -0.0005(12)
C5 0.0307(14) 0.0396(14) 0.0375(14) -0.0039(12) -0.0007(11) -0.0033(11)
C6 0.0362(17) 0.0506(17) 0.0480(16) -0.0050(13) 0.0012(13) -0.0031(13)
C7 0.0420(18) 0.076(2) 0.0388(15) -0.0134(16) 0.0024(13) 0.0087(16)
C8 0.0387(16) 0.0383(14) 0.0335(13) -0.0030(11) 0.0054(11) 0.0007(11)
C9 0.0422(16) 0.0375(14) 0.0319(13) -0.0035(11) -0.0034(11) 0.0000(12)
C10 0.0393(16) 0.0382(14) 0.0368(14) -0.0053(12) -0.0012(11) -0.0048(12)
C11 0.0323(15) 0.0483(16) 0.0467(16) -0.0007(13) -0.0072(12) 0.0000(13)
C12 0.0422(17) 0.0442(16) 0.0454(16) -0.0006(13) -0.0081(13) 0.0060(13)
C13 0.0429(18) 0.0383(15) 0.0428(15) 0.0051(13) -0.0004(12) 0.0038(12)
C14 0.0438(17) 0.0440(16) 0.0364(14) 0.0034(12) 0.0083(12) 0.0019(13)
C15 0.0432(19) 0.0532(19) 0.060(2) 0.0163(16) 0.0122(15) 0.0023(15)
C16 0.0382(19) 0.055(2) 0.070(2) 0.0227(18) 0.0009(15) -0.0059(15)
C17 0.0401(17) 0.0399(15) 0.0509(17) -0.0004(13) -0.0040(13) -0.0038(13)
C18 0.063(2) 0.054(2) 0.059(2) 0.0184(17) 0.0016(17) 0.0058(17)
C19 0.050(2) 0.0512(18) 0.0529(18) -0.0077(15) -0.0086(15) -0.0119(15)
C20 0.062(2) 0.0557(19) 0.065(2) -0.0173(17) -0.0068(17) 0.0077(17)
C21 0.133(4) 0.060(2) 0.131(4) -0.031(3) 0.009(3) 0.002(3)
C22 0.068(3) 0.091(3) 0.094(3) -0.042(2) -0.011(2) 0.013(2)
C23 0.088(3) 0.093(3) 0.097(3) -0.052(2) -0.018(2) 0.051(2)
C28 0.0493(19) 0.0446(17) 0.0596(19) 0.0088(15) 0.0028(15) -0.0087(14)
C29 0.0410(17) 0.065(2) 0.0377(15) 0.0025(14) 0.0045(13) 0.0037(15)
C30 0.0301(14) 0.0392(14) 0.0397(13) -0.0002(12) 0.0059(11) -0.0011(11)
C31 0.071(3) 0.065(2) 0.099(3) -0.033(2) -0.008(3) 0.007(2)
C1S 0.134(6) 0.121(5) 0.100(4) -0.014(4) -0.011(4) 0.013(5)
C1' 0.0338(15) 0.0472(16) 0.0402(14) -0.0006(13) -0.0034(12) 0.0036(12)
C2' 0.0323(16) 0.0547(18) 0.0508(18) -0.0126(14) 0.0003(13) -0.0006(13)
C3' 0.045(2) 0.086(3) 0.065(2) -0.023(2) -0.0112(17) 0.0075(19)
C5' 0.052(3) 0.080(3) 0.117(4) -0.055(3) 0.015(3) -0.016(2)
C6' 0.076(3) 0.063(2) 0.092(3) -0.021(2) 0.018(3) -0.026(2)
C7' 0.061(2) 0.057(2) 0.060(2) -0.0084(17) 0.0053(17) -0.0151(18)
O1S 0.205(8) 0.189(6) 0.129(4) 0.066(4) -0.071(5) -0.068(6)

loop_
_atom_type_symbol
_atom_type_description
_atom_type_scat_dispersion_real
_atom_type_scat_dispersion_imag
_atom_type_scat_source
C C 0.0181 0.0091 'International Tables Vol C Tables 4.2.6.8 and 6.1.1.4'
H H 0.0000 0.0000 'International Tables Vol C Tables 4.2.6.8 and 6.1.1.4'
N N 0.0311 0.0180 'International Tables Vol C Tables 4.2.6.8 and 6.1.1.4'
O O 0.0492 0.0322 'International Tables Vol C Tables 4.2.6.8 and 6.1.1.4'

loop_
_geom_angle_atom_site_label_1
_geom_angle_atom_site_label_2
_geom_angle_atom_site_label_3
_geom_angle
C5' N1 C3' 117.8(4)
C6 O3 C29 110.6(2)
C7 O4 C31 116.5(3)
C1' O6 C3 116.3(2)
C16 O8 C17 123.4(3)
C23 O10 C21 109.2(5)
O1 C1 C10 124.0(3)
O1 C1 C2 122.3(3)
C10 C1 C2 113.2(2)
C1 C2 C30 104.1(2)
C1 C2 C3 112.0(2)
C30 C2 C3 115.3(2)
C1 C2 H2A 108.4
C30 C2 H2A 108.4
C3 C2 H2A 108.4
O6 C3 C4 112.4(2)
O6 C3 C2 107.0(2)
C4 C3 C2 109.9(2)
O6 C3 H3A 109.2
C4 C3 H3A 109.2
C2 C3 H3A 109.2
C5 C4 C3 110.1(2)
C5 C4 C28 112.8(3)
C3 C4 C28 107.4(3)
C5 C4 C29 99.3(2)
C3 C4 C29 120.3(3)
C28 C4 C29 107.0(3)
C6 C5 C4 102.7(2)
C6 C5 C10 119.5(3)
C4 C5 C10 115.6(2)
C6 C5 H5A 106.0
C4 C5 H5A 106.0
C10 C5 H5A 106.0
O2 C6 O3 120.6(3)
O2 C6 C5 131.1(3)
O3 C6 C5 108.2(3)
O5 C7 O4 124.2(4)
O5 C7 C29 122.8(4)
O4 C7 C29 112.9(3)
C30 C8 C9 123.6(3)
C30 C8 C14 122.9(3)
C9 C8 C14 113.3(3)
C8 C9 C11 111.7(2)
C8 C9 C10 112.0(2)
C11 C9 C10 112.2(2)
C8 C9 H9A 106.9
C11 C9 H9A 106.9
C10 C9 H9A 106.9
C1 C10 C19 111.1(2)
C1 C10 C5 106.8(2)
C19 C10 C5 115.2(3)
C1 C10 C9 103.0(2)
C19 C10 C9 111.1(3)
C5 C10 C9 108.8(2)
C12 C11 C9 112.9(3)
C12 C11 H11A 109.0
C9 C11 H11A 109.0
C12 C11 H11B 109.0
C9 C11 H11B 109.0
H11A C11 H11B 107.8
C11 C12 C13 115.0(3)
C11 C12 H12A 108.5
C13 C12 H12A 108.5
C11 C12 H12B 108.5
C13 C12 H12B 108.5
H12A C12 H12B 107.5
C17 C13 C18 112.1(3)
C17 C13 C12 111.8(3)
C18 C13 C12 107.2(3)
C17 C13 C14 106.6(2)
C18 C13 C14 111.5(3)
C12 C13 C14 107.6(3)
C15 C14 C8 114.0(3)
C15 C14 C13 109.1(3)
C8 C14 C13 111.6(2)
C15 C14 H14A 107.3
C8 C14 H14A 107.3
C13 C14 H14A 107.3
C16 C15 C14 114.1(3)
C16 C15 H15A 108.7
C14 C15 H15A 108.7
C16 C15 H15B 108.7
C14 C15 H15B 108.7
H15A C15 H15B 107.6
O9 C16 O8 116.7(4)
O9 C16 C15 123.7(4)
O8 C16 C15 119.5(3)
O8 C17 C20 104.9(3)
O8 C17 C13 113.0(3)
C20 C17 C13 115.8(3)
O8 C17 H17A 107.6
C20 C17 H17A 107.6
C13 C17 H17A 107.6
C13 C18 H18A 109.5
C13 C18 H18B 109.5
H18A C18 H18B 109.5
C13 C18 H18C 109.5
H18A C18 H18C 109.5
H18B C18 H18C 109.5
C10 C19 H19A 109.5
C10 C19 H19B 109.5
H19A C19 H19B 109.5
C10 C19 H19C 109.5
H19A C19 H19C 109.5
H19B C19 H19C 109.5
C22 C20 C21 104.5(5)
C22 C20 C17 126.7(4)
C21 C20 C17 128.8(5)
C20 C21 O10 106.7(6)
C20 C21 H21A 126.7
O10 C21 H21A 126.7
C23 C22 C20 115.3(6)
C23 C22 H22A 122.3
C20 C22 H22A 122.3
C22 C23 O10 104.0(5)
C22 C23 H23A 128.0
O10 C23 H23A 128.0
C4 C28 H28A 109.5
C4 C28 H28B 109.5
H28A C28 H28B 109.5
C4 C28 H28C 109.5
H28A C28 H28C 109.5
H28B C28 H28C 109.5
O3 C29 C7 108.3(3)
O3 C29 C4 102.7(3)
C7 C29 C4 120.5(3)
O3 C29 H29A 108.2
C7 C29 H29A 108.2
C4 C29 H29A 108.2
C8 C30 C2 124.2(3)
C8 C30 H30A 117.9
C2 C30 H30A 117.9
O4 C31 H31A 109.5
O4 C31 H31B 109.5
H31A C31 H31B 109.5
O4 C31 H31C 109.5
H31A C31 H31C 109.5
H31B C31 H31C 109.5
O1S C1S H1S1 109.5
O1S C1S H1S2 109.5
H1S1 C1S H1S2 109.5
O1S C1S H1S3 109.5
H1S1 C1S H1S3 109.5
H1S2 C1S H1S3 109.5
O7 C1' O6 123.6(3)
O7 C1' C2' 124.8(3)
O6 C1' C2' 111.5(3)
C3' C2' C7' 118.8(4)
C3' C2' C1' 118.9(4)
C7' C2' C1' 122.4(3)
N1 C3' C2' 122.6(5)
N1 C3' H3'A 118.7
C2' C3' H3'A 118.7
N1 C5' C6' 123.8(4)
N1 C5' H5'A 118.1
C6' C5' H5'A 118.1
C5' C6' C7' 118.5(5)
C5' C6' H6'A 120.8
C7' C6' H6'A 120.8
C6' C7' C2' 118.5(4)
C6' C7' H7'A 120.8
C2' C7' H7'A 120.8
C1S O1S H1S 109.5

loop_
_geom_bond_atom_site_label_1
_geom_bond_atom_site_label_2
_geom_bond_distance
N1 C5' 1.317(8)
N1 C3' 1.344(6)
O1 C1 1.215(4)
O2 C6 1.196(4)
O3 C6 1.366(4)
O3 C29 1.448(4)
O4 C7 1.325(5)
O4 C31 1.448(5)
O5 C7 1.197(4)
O6 C1' 1.354(4)
O6 C3 1.444(3)
O7 C1' 1.197(4)
O8 C16 1.356(5)
O8 C17 1.461(4)
O9 C16 1.207(5)
O10 C23 1.378(7)
O10 C21 1.386(8)
C1 C10 1.520(5)
C1 C2 1.521(5)
C2 C30 1.522(4)
C2 C3 1.566(4)
C2 H2A 0.9800
C3 C4 1.536(4)
C3 H3A 0.9800
C4 C5 1.530(4)
C4 C28 1.541(4)
C4 C29 1.551(4)
C5 C6 1.505(4)
C5 C10 1.557(4)
C5 H5A 0.9800
C7 C29 1.526(5)
C8 C30 1.333(4)
C8 C9 1.516(4)
C8 C14 1.526(4)
C9 C11 1.540(4)
C9 C10 1.570(4)
C9 H9A 0.9800
C10 C19 1.530(4)
C11 C12 1.522(5)
C11 H11A 0.9700
C11 H11B 0.9700
C12 C13 1.543(5)
C12 H12A 0.9700
C12 H12B 0.9700
C13 C17 1.527(5)
C13 C18 1.537(4)
C13 C14 1.548(4)
C14 C15 1.514(5)
C14 H14A 0.9800
C15 C16 1.483(6)
C15 H15A 0.9700
C15 H15B 0.9700
C17 C20 1.506(5)
C17 H17A 0.9800
C18 H18A 0.9600
C18 H18B 0.9600
C18 H18C 0.9600
C19 H19A 0.9600
C19 H19B 0.9600
C19 H19C 0.9600
C20 C22 1.344(8)
C20 C21 1.377(7)
C21 H21A 0.9300
C22 C23 1.302(7)
C22 H22A 0.9300
C23 H23A 0.9300
C28 H28A 0.9600
C28 H28B 0.9600
C28 H28C 0.9600
C29 H29A 0.9800
C30 H30A 0.9300
C31 H31A 0.9600
C31 H31B 0.9600
C31 H31C 0.9600
C1S O1S 1.349(10)
C1S H1S1 0.9600
C1S H1S2 0.9600
C1S H1S3 0.9600
C1' C2' 1.476(5)
C2' C3' 1.377(5)
C2' C7' 1.386(6)
C3' H3'A 0.9300
C5' C6' 1.376(9)
C5' H5'A 0.9300
C6' C7' 1.385(6)
C6' H6'A 0.9300
C7' H7'A 0.9300
O1S H1S 0.8200

loop_
_geom_hbond_atom_site_label_D
_geom_hbond_atom_site_label_H
_geom_hbond_atom_site_label_A
_geom_hbond_distance_DH
_geom_hbond_distance_HA
_geom_hbond_distance_DA
_geom_hbond_angle_DHA
_geom_hbond_site_symmetry_A
C5 H5A O4 0.98 2.46 3.051(4) 118.5 .
C22 H22A O9 0.93 2.43 3.144(6) 133.7 1_455
C31 H31B O7 0.96 2.60 3.209(5) 121.9 3_655
C5' H5'A O7 0.93 2.35 3.213(5) 153.9 3_755
O1S H1S N1 0.82 2.17 2.871(7) 143.2 3_745

loop_
_geom_torsion_atom_site_label_1
_geom_torsion_atom_site_label_2
_geom_torsion_atom_site_label_3
_geom_torsion_atom_site_label_4
_geom_torsion
O1 C1 C2 C30 113.3(3)
C10 C1 C2 C30 -59.2(3)
O1 C1 C2 C3 -121.4(3)
C10 C1 C2 C3 66.1(3)
C1' O6 C3 C4 107.1(3)
C1' O6 C3 C2 -132.2(2)
C1 C2 C3 O6 -143.6(2)
C30 C2 C3 O6 -24.8(3)
C1 C2 C3 C4 -21.3(3)
C30 C2 C3 C4 97.5(3)
O6 C3 C4 C5 81.2(3)
C2 C3 C4 C5 -37.9(3)
O6 C3 C4 C28 -155.7(2)
C2 C3 C4 C28 85.3(3)
O6 C3 C4 C29 -33.2(4)
C2 C3 C4 C29 -152.2(3)
C3 C4 C5 C6 -164.0(2)
C28 C4 C5 C6 76.1(3)
C29 C4 C5 C6 -36.8(3)
C3 C4 C5 C10 64.2(3)
C28 C4 C5 C10 -55.8(3)
C29 C4 C5 C10 -168.7(3)
C29 O3 C6 O2 -176.3(4)
C29 O3 C6 C5 2.5(4)
C4 C5 C6 O2 -158.3(4)
C10 C5 C6 O2 -28.9(6)
C4 C5 C6 O3 23.0(3)
C10 C5 C6 O3 152.5(3)
C31 O4 C7 O5 -1.6(6)
C31 O4 C7 C29 176.3(4)
C30 C8 C9 C11 132.4(3)
C14 C8 C9 C11 -51.4(3)
C30 C8 C9 C10 5.6(4)
C14 C8 C9 C10 -178.2(2)
O1 C1 C10 C19 20.4(4)
C2 C1 C10 C19 -167.3(3)
O1 C1 C10 C5 146.8(3)
C2 C1 C10 C5 -40.9(3)
O1 C1 C10 C9 -98.6(3)
C2 C1 C10 C9 73.7(3)
C6 C5 C10 C1 -145.1(3)
C4 C5 C10 C1 -21.7(3)
C6 C5 C10 C19 -21.1(4)
C4 C5 C10 C19 102.2(3)
C6 C5 C10 C9 104.3(3)
C4 C5 C10 C9 -132.3(3)
C8 C9 C10 C1 -42.1(3)
C11 C9 C10 C1 -168.6(2)
C8 C9 C10 C19 -161.1(2)
C11 C9 C10 C19 72.4(3)
C8 C9 C10 C5 71.0(3)
C11 C9 C10 C5 -55.5(3)
C8 C9 C11 C12 47.0(3)
C10 C9 C11 C12 173.7(2)
C9 C11 C12 C13 -50.6(4)
C11 C12 C13 C17 -62.6(4)
C11 C12 C13 C18 174.1(3)
C11 C12 C13 C14 54.1(3)
C30 C8 C14 C15 -1.8(4)
C9 C8 C14 C15 -178.1(3)
C30 C8 C14 C13 -126.0(3)
C9 C8 C14 C13 57.7(3)
C17 C13 C14 C15 -63.2(3)
C18 C13 C14 C15 59.5(4)
C12 C13 C14 C15 176.7(3)
C17 C13 C14 C8 63.7(3)
C18 C13 C14 C8 -173.6(3)
C12 C13 C14 C8 -56.4(3)
C8 C14 C15 C16 -75.8(4)
C13 C14 C15 C16 49.8(4)
C17 O8 C16 O9 -170.0(3)
C17 O8 C16 C15 12.9(5)
C14 C15 C16 O9 159.1(4)
C14 C15 C16 O8 -23.9(5)
C16 O8 C17 C20 -155.3(3)
C16 O8 C17 C13 -28.3(4)
C18 C13 C17 O8 -70.2(4)
C12 C13 C17 O8 169.3(3)
C14 C13 C17 O8 52.0(3)
C18 C13 C17 C20 50.7(4)
C12 C13 C17 C20 -69.7(4)
C14 C13 C17 C20 173.0(3)
O8 C17 C20 C22 -148.1(5)
C13 C17 C20 C22 86.7(5)
O8 C17 C20 C21 33.0(7)
C13 C17 C20 C21 -92.2(6)
C22 C20 C21 O10 0.0(7)
C17 C20 C21 O10 179.1(5)
C23 O10 C21 C20 3.2(8)
C21 C20 C22 C23 -3.6(7)
C17 C20 C22 C23 177.3(5)
C20 C22 C23 O10 5.5(7)
C21 O10 C23 C22 -5.1(7)
C6 O3 C29 C7 101.9(3)
C6 O3 C29 C4 -26.6(4)
O5 C7 C29 O3 129.8(4)
O4 C7 C29 O3 -48.1(4)
O5 C7 C29 C4 -112.5(4)
O4 C7 C29 C4 69.6(4)
C5 C4 C29 O3 38.5(3)
C3 C4 C29 O3 158.5(3)
C28 C4 C29 O3 -78.9(3)
C5 C4 C29 C7 -81.9(3)
C3 C4 C29 C7 38.0(4)
C28 C4 C29 C7 160.7(3)
C9 C8 C30 C2 9.3(4)
C14 C8 C30 C2 -166.6(3)
C1 C2 C30 C8 15.7(4)
C3 C2 C30 C8 -107.4(3)
C3 O6 C1' O7 -8.0(4)
C3 O6 C1' C2' 172.6(3)
O7 C1' C2' C3' -8.4(5)
O6 C1' C2' C3' 171.0(3)
O7 C1' C2' C7' 170.4(4)
O6 C1' C2' C7' -10.2(5)
C5' N1 C3' C2' -0.6(7)
C7' C2' C3' N1 0.5(6)
C1' C2' C3' N1 179.3(4)
C3' N1 C5' C6' 0.4(7)
N1 C5' C6' C7' -0.1(8)
C5' C6' C7' C2' 0.0(7)
C3' C2' C7' C6' -0.2(6)
C1' C2' C7' C6' -179.0(4)
